data_7112088
loop_
_publ_author_name
'O. A. Varzatskii'
'V. V. Novikov'
'S. V. Shulga'
'A. S. Belov'
'A. V. Vologzhanina'
'V. V. Negrutska'
'I. Y. Dubey'
'Yu. N. Bubnov'
'Ya. Z. Voloshin'

_publ_section_title
;
 Copper-promoted reductive homocoupling of quasi-aromatic iron(II)
 clathrochelates: boosting the inhibitory activity in a transcription
 assay
;
_journal_name_full 'Chem. Commun.'
_journal_page_first 3166
_journal_paper_doi 10.1039/c3cc47018k
_journal_volume 50
_journal_year 2014
_chemical_formula_moiety 'C60 H40 B4 Br2 F4 Fe2 N12 O12, 3(C6 H6)'
_chemical_formula_sum 'C78 H58 B4 Br2 F4 Fe2 N12 O12'
_chemical_formula_weight 1746.12
_chemical_name_systematic
;
?
;
_space_group_IT_number 88
_symmetry_cell_setting tetragonal
_symmetry_space_group_name_Hall '-I 4ad'
_symmetry_space_group_name_H-M 'I 41/a :2'
_atom_sites_solution_hydrogens geom
_atom_sites_solution_primary direct
_atom_sites_solution_secondary difmap
_audit_creation_method SHELXL-97
_cell_angle_alpha 90.00
_cell_angle_beta 90.00
_cell_angle_gamma 90.00
_cell_formula_units_Z 8
_cell_length_a 28.3891(12)
_cell_length_b 28.3891(12)
_cell_length_c 18.8932(17)
_cell_measurement_reflns_used 6511
_cell_measurement_temperature 100(2)
_cell_measurement_theta_max 24.23
_cell_measurement_theta_min 2.38
_cell_volume 15226.8(16)
_computing_cell_refinement 'APEX2 (Bruker, 2005)'
_computing_data_collection 'APEX2 (Bruker, 2005)'
_computing_data_reduction 'APEX2 (Bruker, 2005)'
_computing_molecular_graphics 'SHELXTL ver. 5.1 (Sheldrick, 1998)'
_computing_publication_material 'SHELXTL ver. 5.1 (Sheldrick, 1998)'
_computing_structure_refinement 'SHELXTL ver. 5.1 (Sheldrick, 1998)'
_computing_structure_solution 'SHELXTL ver. 5.1 (Sheldrick, 1998)'
_diffrn_ambient_temperature 100(2)
_diffrn_measured_fraction_theta_full 0.995
_diffrn_measured_fraction_theta_max 0.995
_diffrn_measurement_device_type 'Bruker Apex II CCD area detector'
_diffrn_measurement_method 'omega scans'
_diffrn_radiation_monochromator graphite
_diffrn_radiation_source 'fine-focus sealed tube'
_diffrn_radiation_type MoK\a
_diffrn_radiation_wavelength 0.71073
_diffrn_reflns_av_R_equivalents 0.1452
_diffrn_reflns_av_sigmaI/netI 0.1232
_diffrn_reflns_limit_h_max 36
_diffrn_reflns_limit_h_min -36
_diffrn_reflns_limit_k_max 36
_diffrn_reflns_limit_k_min -36
_diffrn_reflns_limit_l_max 24
_diffrn_reflns_limit_l_min -24
_diffrn_reflns_number 82003
_diffrn_reflns_theta_full 27.50
_diffrn_reflns_theta_max 27.50
_diffrn_reflns_theta_min 1.29
_exptl_absorpt_coefficient_mu 1.512
_exptl_absorpt_correction_T_max 0.889
_exptl_absorpt_correction_T_min 0.832
_exptl_absorpt_correction_type multi-scan
_exptl_absorpt_process_details 'Apex2 (Bruker, 2005)'
_exptl_crystal_colour red
_exptl_crystal_density_diffrn 1.523
_exptl_crystal_density_method 'not measured'
_exptl_crystal_description needle
_exptl_crystal_F_000 7072
_exptl_crystal_size_max 0.22
_exptl_crystal_size_mid 0.10
_exptl_crystal_size_min 0.08
_refine_diff_density_max 1.052
_refine_diff_density_min -1.114
_refine_diff_density_rms 0.102
_refine_ls_extinction_method none
_refine_ls_goodness_of_fit_ref 1.005
_refine_ls_hydrogen_treatment constr
_refine_ls_matrix_type full
_refine_ls_number_parameters 454
_refine_ls_number_reflns 8696
_refine_ls_number_restraints 0
_refine_ls_restrained_S_all 1.005
_refine_ls_R_factor_all 0.1150
_refine_ls_R_factor_gt 0.0481
_refine_ls_shift/su_max 0.003
_refine_ls_shift/su_mean 0.000
_refine_ls_structure_factor_coef Fsqd
_refine_ls_weighting_details 'calc w=1/[\s^2^(Fo^2^)+(0.0350P)^2^+1.8000P] where P=(Fo^2^+2Fc^2^)/3'
_refine_ls_weighting_scheme calc
_refine_ls_wR_factor_gt 0.0887
_refine_ls_wR_factor_ref 0.1030
_reflns_number_gt 4872
_reflns_number_total 8696
_reflns_threshold_expression I>2\s(I)
_cod_data_source_file c3cc47018k2.cif
_cod_data_source_block sh107
_cod_original_sg_symbol_H-M 'I 41/a'
_cod_database_code 7112088

loop_
_symmetry_equiv_pos_as_xyz
'x, y, z'
'-x+1/2, -y, z+1/2'
'-y+3/4, x+1/4, z+1/4'
'y+3/4, -x+3/4, z+3/4'
'x+1/2, y+1/2, z+1/2'
'-x+1, -y+1/2, z+1'
'-y+5/4, x+3/4, z+3/4'
'y+5/4, -x+5/4, z+5/4'
'-x, -y, -z'
'x-1/2, y, -z-1/2'
'y-3/4, -x-1/4, -z-1/4'
'-y-3/4, x-3/4, -z-3/4'
'-x+1/2, -y+1/2, -z+1/2'
'x, y+1/2, -z'
'y-1/4, -x+1/4, -z+1/4'
'-y-1/4, x-1/4, -z-1/4'

loop_
_atom_site_label
_atom_site_type_symbol
_atom_site_fract_x
_atom_site_fract_y
_atom_site_fract_z
_atom_site_U_iso_or_equiv
_atom_site_adp_type
_atom_site_occupancy
_atom_site_symmetry_multiplicity
_atom_site_calc_flag
_atom_site_refinement_flags
Br1 Br 1.007954(13) 0.157884(14) 1.08367(2) 0.01544(10) Uani 1 1 d .
Fe1 Fe 0.88896(2) 0.21597(2) 0.93948(3) 0.01653(14) Uani 1 1 d .
F1 F 0.83923(8) 0.10346(8) 1.07381(11) 0.0237(6) Uani 1 1 d .
F2 F 0.94092(8) 0.32777(8) 0.80630(11) 0.0230(5) Uani 1 1 d .
B1 B 0.85489(16) 0.13895(17) 1.0310(3) 0.0202(11) Uani 1 1 d .
B2 B 0.92441(17) 0.29217(16) 0.8475(2) 0.0175(10) Uani 1 1 d .
O1 O 0.90722(9) 0.13914(9) 1.03570(14) 0.0197(6) Uani 1 1 d .
O2 O 0.95079(9) 0.29460(9) 0.91600(14) 0.0193(6) Uani 1 1 d .
O3 O 0.83421(9) 0.18397(9) 1.05748(13) 0.0208(6) Uani 1 1 d .
O4 O 0.87315(9) 0.29985(9) 0.85891(14) 0.0200(6) Uani 1 1 d .
O5 O 0.83888(9) 0.12866(9) 0.95787(14) 0.0195(6) Uani 1 1 d .
O6 O 0.93322(9) 0.24691(9) 0.81081(13) 0.0193(6) Uani 1 1 d .
N1 N 0.92459(11) 0.17809(11) 1.00223(16) 0.0171(8) Uani 1 1 d .
N2 N 0.94110(11) 0.25514(11) 0.95546(17) 0.0165(7) Uani 1 1 d .
N3 N 0.84124(11) 0.22014(11) 1.00939(16) 0.0179(8) Uani 1 1 d .
N4 N 0.85545(11) 0.26989(11) 0.90946(17) 0.0180(8) Uani 1 1 d .
N5 N 0.86056(11) 0.15844(11) 0.91026(17) 0.0178(8) Uani 1 1 d .
N6 N 0.91126(11) 0.21024(11) 0.84509(16) 0.0172(8) Uani 1 1 d .
C1 C 0.96628(14) 0.19318(14) 1.0211(2) 0.0179(9) Uani 1 1 d .
C2 C 0.97709(13) 0.23838(13) 0.9913(2) 0.0161(9) Uani 1 1 d .
C3 C 0.80784(14) 0.25169(14) 1.0028(2) 0.0182(9) Uani 1 1 d .
C4 C 0.81898(14) 0.28493(14) 0.9455(2) 0.0182(9) Uani 1 1 d .
C5 C 0.87031(13) 0.14089(13) 0.8476(2) 0.0165(9) Uani 1 1 d .
C6 C 0.89848(14) 0.17387(14) 0.8063(2) 0.0181(9) Uani 1 1 d .
C7 C 0.76271(7) 0.25230(10) 1.04275(13) 0.0215(10) Uani 1 1 d G
C8 C 0.76101(8) 0.24221(10) 1.11469(13) 0.0286(11) Uani 1 1 d G
H8A H 0.7890 0.2342 1.1394 0.034 Uiso 1 1 calc R
C9 C 0.71829(10) 0.24393(11) 1.15057(11) 0.0364(12) Uani 1 1 d G
H9A H 0.7171 0.2370 1.1997 0.044 Uiso 1 1 calc R
C10 C 0.67728(8) 0.25573(10) 1.11449(15) 0.0350(12) Uani 1 1 d G
H10A H 0.6481 0.2569 1.1390 0.042 Uiso 1 1 calc R
C11 C 0.67899(7) 0.26581(10) 1.04254(15) 0.0287(11) Uani 1 1 d G
H11A H 0.6510 0.2739 1.0179 0.034 Uiso 1 1 calc R
C12 C 0.72170(9) 0.26410(10) 1.00667(11) 0.0238(10) Uani 1 1 d G
H12A H 0.7229 0.2710 0.9575 0.029 Uiso 1 1 calc R
C13 C 0.79391(9) 0.32924(8) 0.93128(14) 0.0212(10) Uani 1 1 d G
C14 C 0.78216(10) 0.35945(10) 0.98641(11) 0.0292(11) Uani 1 1 d G
H14A H 0.7913 0.3521 1.0335 0.035 Uiso 1 1 calc R
C15 C 0.75706(11) 0.40048(9) 0.97266(14) 0.0401(13) Uani 1 1 d G
H15A H 0.7490 0.4211 1.0103 0.048 Uiso 1 1 calc R
C16 C 0.74372(11) 0.41130(8) 0.90376(16) 0.0400(13) Uani 1 1 d G
H16A H 0.7266 0.4393 0.8944 0.048 Uiso 1 1 calc R
C17 C 0.75547(10) 0.38109(10) 0.84862(12) 0.0343(12) Uani 1 1 d G
H17A H 0.7464 0.3885 0.8015 0.041 Uiso 1 1 calc R
C18 C 0.78057(10) 0.34006(9) 0.86238(12) 0.0278(10) Uani 1 1 d G
H18A H 0.7886 0.3194 0.8247 0.033 Uiso 1 1 calc R
C19 C 0.85513(9) 0.09407(7) 0.82214(14) 0.0189(9) Uani 1 1 d G
C20 C 0.80828(8) 0.08043(9) 0.82808(14) 0.0257(10) Uani 1 1 d G
H20A H 0.7864 0.1001 0.8520 0.031 Uiso 1 1 calc R
C21 C 0.79342(7) 0.03797(9) 0.79901(15) 0.0290(11) Uani 1 1 d G
H21A H 0.7614 0.0286 0.8031 0.035 Uiso 1 1 calc R
C22 C 0.82543(10) 0.00916(7) 0.76401(14) 0.0296(11) Uani 1 1 d G
H22A H 0.8153 -0.0199 0.7441 0.036 Uiso 1 1 calc R
C23 C 0.87228(9) 0.02280(8) 0.75806(14) 0.0279(11) Uani 1 1 d G
H23A H 0.8942 0.0031 0.7341 0.033 Uiso 1 1 calc R
C24 C 0.88714(7) 0.06525(9) 0.78713(14) 0.0224(10) Uani 1 1 d G
H24A H 0.9192 0.0746 0.7831 0.027 Uiso 1 1 calc R
C25 C 0.91048(9) 0.16723(9) 0.73077(10) 0.0176(9) Uani 1 1 d G
C26 C 0.95701(8) 0.17155(9) 0.70879(12) 0.0204(9) Uani 1 1 d G
H26A H 0.9805 0.1817 0.7413 0.025 Uiso 1 1 calc R
C27 C 0.96921(7) 0.16104(10) 0.63932(13) 0.0286(11) Uani 1 1 d G
H27A H 1.0010 0.1640 0.6243 0.034 Uiso 1 1 calc R
C28 C 0.93489(10) 0.14621(10) 0.59182(10) 0.0290(11) Uani 1 1 d G
H28A H 0.9432 0.1390 0.5443 0.035 Uiso 1 1 calc R
C29 C 0.88836(9) 0.14188(10) 0.61379(12) 0.0279(11) Uani 1 1 d G
H29A H 0.8649 0.1317 0.5813 0.033 Uiso 1 1 calc R
C30 C 0.87616(7) 0.15239(10) 0.68327(13) 0.0234(10) Uani 1 1 d G
H30A H 0.8444 0.1494 0.6983 0.028 Uiso 1 1 calc R
C1S C 0.80150(11) 0.12171(12) 1.35174(12) 0.0415(13) Uani 1 1 d G
H1SA H 0.8085 0.1188 1.4007 0.050 Uiso 1 1 calc R
C2S C 0.75656(10) 0.11134(11) 1.32705(14) 0.0425(13) Uani 1 1 d G
H2SA H 0.7328 0.1013 1.3592 0.051 Uiso 1 1 calc R
C3S C 0.74634(8) 0.11558(11) 1.25539(15) 0.0371(12) Uani 1 1 d G
H3SA H 0.7156 0.1085 1.2385 0.045 Uiso 1 1 calc R
C4S C 0.78106(11) 0.13021(12) 1.20840(12) 0.0382(12) Uani 1 1 d G
H4SA H 0.7741 0.1331 1.1594 0.046 Uiso 1 1 calc R
C5S C 0.82601(9) 0.14058(11) 1.23308(15) 0.0393(13) Uani 1 1 d G
H5SA H 0.8497 0.1506 1.2010 0.047 Uiso 1 1 calc R
C6S C 0.83623(8) 0.13634(11) 1.30475(16) 0.0372(12) Uani 1 1 d G
H6SA H 0.8669 0.1434 1.3216 0.045 Uiso 1 1 calc R
C7S C 0.79753(17) 0.24253(16) 0.7400(3) 0.0366(13) Uani 1 1 d .
H7SA H 0.8303 0.2374 0.7335 0.044 Uiso 1 1 calc R
C8S C 0.77341(17) 0.27270(16) 0.6955(2) 0.0326(11) Uani 1 1 d .
H8SA H 0.7895 0.2882 0.6580 0.039 Uiso 1 1 calc R
C9S C 0.72627(17) 0.28022(16) 0.7058(3) 0.0363(12) Uani 1 1 d .
H9SA H 0.7097 0.3012 0.6755 0.044 Uiso 1 1 calc R

loop_
_atom_site_aniso_label
_atom_site_aniso_U_11
_atom_site_aniso_U_22
_atom_site_aniso_U_33
_atom_site_aniso_U_23
_atom_site_aniso_U_13
_atom_site_aniso_U_12
Br1 0.0130(2) 0.0238(2) 0.00947(18) 0.00289(17) -0.00429(16) -0.00490(18)
Fe1 0.0172(3) 0.0175(3) 0.0149(3) 0.0001(2) 0.0003(2) -0.0003(3)
F1 0.0265(13) 0.0242(13) 0.0204(13) 0.0046(11) 0.0024(11) -0.0022(11)
F2 0.0292(14) 0.0197(13) 0.0203(13) 0.0026(10) 0.0006(11) -0.0039(10)
B1 0.018(3) 0.019(3) 0.024(3) 0.004(2) 0.004(2) 0.000(2)
B2 0.022(3) 0.012(2) 0.018(3) 0.001(2) -0.001(2) 0.000(2)
O1 0.0190(16) 0.0171(15) 0.0229(16) 0.0039(13) 0.0015(13) -0.0039(12)
O2 0.0256(16) 0.0114(14) 0.0208(15) 0.0045(12) 0.0005(13) -0.0051(12)
O3 0.0244(16) 0.0216(16) 0.0164(15) 0.0049(13) 0.0027(13) -0.0007(13)
O4 0.0231(16) 0.0206(16) 0.0164(15) 0.0048(12) 0.0015(12) -0.0005(13)
O5 0.0206(16) 0.0218(16) 0.0161(15) 0.0032(12) 0.0037(12) -0.0038(12)
O6 0.0229(16) 0.0166(15) 0.0183(15) 0.0013(12) 0.0038(12) -0.0057(13)
N1 0.0169(19) 0.0182(19) 0.0161(18) 0.0003(15) 0.0018(15) -0.0016(15)
N2 0.0188(19) 0.0140(18) 0.0168(18) 0.0039(14) 0.0040(15) -0.0012(15)
N3 0.0189(19) 0.0202(19) 0.0144(18) 0.0029(15) -0.0018(14) -0.0006(15)
N4 0.0195(19) 0.0190(19) 0.0157(18) 0.0010(15) -0.0032(15) -0.0018(15)
N5 0.0158(18) 0.0219(19) 0.0157(18) 0.0038(15) 0.0012(15) -0.0014(15)
N6 0.0188(19) 0.0172(18) 0.0157(18) 0.0022(15) 0.0000(14) -0.0024(15)
C1 0.019(2) 0.021(2) 0.014(2) 0.0003(18) 0.0005(18) 0.0012(18)
C2 0.017(2) 0.016(2) 0.015(2) -0.0025(17) 0.0026(17) 0.0030(18)
C3 0.018(2) 0.021(2) 0.016(2) -0.0053(18) -0.0005(18) 0.0047(19)
C4 0.017(2) 0.021(2) 0.016(2) -0.0034(18) 0.0008(18) 0.0000(18)
C5 0.015(2) 0.015(2) 0.019(2) -0.0007(17) -0.0011(17) 0.0029(17)
C6 0.017(2) 0.018(2) 0.019(2) 0.0001(18) -0.0019(18) 0.0013(18)
C7 0.020(2) 0.020(2) 0.024(2) -0.0032(19) 0.0025(19) 0.0014(19)
C8 0.026(3) 0.035(3) 0.024(3) -0.002(2) 0.003(2) 0.002(2)
C9 0.034(3) 0.043(3) 0.032(3) 0.001(2) 0.010(2) 0.004(2)
C10 0.025(3) 0.035(3) 0.045(3) -0.010(2) 0.014(2) 0.003(2)
C11 0.018(2) 0.027(3) 0.041(3) -0.006(2) 0.003(2) 0.005(2)
C12 0.024(2) 0.020(2) 0.027(3) -0.0004(19) 0.003(2) 0.0003(19)
C13 0.019(2) 0.020(2) 0.025(2) -0.0016(19) -0.0019(19) 0.0021(18)
C14 0.035(3) 0.028(3) 0.025(3) -0.003(2) 0.004(2) 0.005(2)
C15 0.051(3) 0.026(3) 0.044(3) -0.004(2) 0.008(3) 0.012(2)
C16 0.045(3) 0.025(3) 0.050(3) 0.002(2) -0.002(3) 0.015(2)
C17 0.038(3) 0.029(3) 0.035(3) -0.001(2) -0.009(2) 0.008(2)
C18 0.027(3) 0.024(3) 0.032(3) -0.001(2) -0.002(2) 0.002(2)
C19 0.021(2) 0.021(2) 0.015(2) 0.0015(18) -0.0016(18) 0.0006(18)
C20 0.025(2) 0.028(3) 0.024(2) 0.000(2) 0.002(2) -0.004(2)
C21 0.027(3) 0.027(3) 0.033(3) 0.000(2) -0.003(2) -0.007(2)
C22 0.038(3) 0.023(3) 0.028(3) -0.002(2) -0.001(2) -0.002(2)
C23 0.031(3) 0.024(3) 0.029(3) -0.001(2) -0.002(2) 0.001(2)
C24 0.024(2) 0.018(2) 0.025(2) -0.0013(19) -0.003(2) 0.0027(19)
C25 0.022(2) 0.016(2) 0.015(2) 0.0006(17) 0.0014(18) -0.0012(18)
C26 0.022(2) 0.020(2) 0.019(2) -0.0015(18) -0.0010(18) 0.0022(18)
C27 0.029(3) 0.032(3) 0.025(2) 0.003(2) 0.007(2) 0.004(2)
C28 0.042(3) 0.032(3) 0.013(2) 0.000(2) 0.007(2) 0.004(2)
C29 0.040(3) 0.026(3) 0.017(2) 0.000(2) -0.005(2) -0.001(2)
C30 0.024(2) 0.027(2) 0.019(2) 0.0018(19) 0.0010(19) -0.0031(19)
C1S 0.039(3) 0.054(4) 0.031(3) -0.003(3) -0.004(2) 0.000(3)
C2S 0.041(3) 0.057(4) 0.030(3) -0.006(3) 0.006(2) -0.012(3)
C3S 0.027(3) 0.053(3) 0.031(3) -0.005(2) 0.000(2) -0.004(2)
C4S 0.034(3) 0.056(3) 0.025(3) 0.002(2) 0.002(2) -0.003(3)
C5S 0.031(3) 0.051(3) 0.036(3) -0.002(3) 0.005(2) -0.004(2)
C6S 0.028(3) 0.040(3) 0.044(3) -0.015(2) -0.005(2) 0.005(2)
C7S 0.026(3) 0.032(3) 0.051(3) -0.012(3) -0.003(3) 0.006(2)
C8S 0.036(3) 0.027(3) 0.035(3) -0.007(2) -0.001(2) -0.004(2)
C9S 0.039(3) 0.030(3) 0.040(3) -0.007(2) -0.019(3) 0.008(2)

loop_
_atom_type_symbol
_atom_type_description
_atom_type_scat_dispersion_real
_atom_type_scat_dispersion_imag
_atom_type_scat_source
C C 0.0033 0.0016 'International Tables Vol C Tables 4.2.6.8 and 6.1.1.4'
H H 0.0000 0.0000 'International Tables Vol C Tables 4.2.6.8 and 6.1.1.4'
B B 0.0013 0.0007 'International Tables Vol C Tables 4.2.6.8 and 6.1.1.4'
N N 0.0061 0.0033 'International Tables Vol C Tables 4.2.6.8 and 6.1.1.4'
O O 0.0106 0.0060 'International Tables Vol C Tables 4.2.6.8 and 6.1.1.4'
F F 0.0171 0.0103 'International Tables Vol C Tables 4.2.6.8 and 6.1.1.4'
Fe Fe 0.3463 0.8444 'International Tables Vol C Tables 4.2.6.8 and 6.1.1.4'
Br Br -0.2901 2.4595 'International Tables Vol C Tables 4.2.6.8 and 6.1.1.4'

loop_
_geom_angle_atom_site_label_1
_geom_angle_atom_site_label_2
_geom_angle_atom_site_label_3
_geom_angle
_geom_angle_site_symmetry_1
_geom_angle_site_symmetry_3
N2 Fe1 N4 88.01(13) . .
N2 Fe1 N1 79.30(14) . .
N4 Fe1 N1 156.50(14) . .
N2 Fe1 N3 114.51(14) . .
N4 Fe1 N3 78.39(14) . .
N1 Fe1 N3 88.91(14) . .
N2 Fe1 N6 86.50(14) . .
N4 Fe1 N6 87.45(14) . .
N1 Fe1 N6 111.17(13) . .
N3 Fe1 N6 153.86(14) . .
N2 Fe1 N5 152.84(14) . .
N4 Fe1 N5 113.26(13) . .
N1 Fe1 N5 85.45(14) . .
N3 Fe1 N5 87.30(14) . .
N6 Fe1 N5 78.19(14) . .
F1 B1 O5 107.8(3) . .
F1 B1 O1 107.0(3) . .
O5 B1 O1 111.2(3) . .
F1 B1 O3 107.8(3) . .
O5 B1 O3 111.1(3) . .
O1 B1 O3 111.7(3) . .
F2 B2 O6 108.6(3) . .
F2 B2 O4 108.1(3) . .
O6 B2 O4 111.1(3) . .
F2 B2 O2 106.8(3) . .
O6 B2 O2 111.1(3) . .
O4 B2 O2 111.0(3) . .
N1 O1 B1 109.6(3) . .
N2 O2 B2 109.4(3) . .
N3 O3 B1 111.0(3) . .
N4 O4 B2 111.6(3) . .
N5 O5 B1 110.5(3) . .
N6 O6 B2 111.1(3) . .
C1 N1 O1 117.7(3) . .
C1 N1 Fe1 117.9(3) . .
O1 N1 Fe1 123.8(2) . .
C2 N2 O2 114.8(3) . .
C2 N2 Fe1 118.8(3) . .
O2 N2 Fe1 123.7(2) . .
C3 N3 O3 117.7(3) . .
C3 N3 Fe1 119.6(3) . .
O3 N3 Fe1 120.9(2) . .
C4 N4 O4 116.6(3) . .
C4 N4 Fe1 120.4(3) . .
O4 N4 Fe1 121.7(2) . .
C5 N5 O5 116.7(3) . .
C5 N5 Fe1 119.8(3) . .
O5 N5 Fe1 121.7(2) . .
C6 N6 O6 117.1(3) . .
C6 N6 Fe1 119.9(3) . .
O6 N6 Fe1 121.9(2) . .
N1 C1 C2 112.3(3) . .
N1 C1 Br1 123.1(3) . .
C2 C1 Br1 124.6(3) . .
N2 C2 C1 111.1(3) . .
N2 C2 C2 122.0(4) . 6_654
C1 C2 C2 126.5(4) . 6_654
N3 C3 C4 110.7(3) . .
N3 C3 C7 125.6(3) . .
C4 C3 C7 123.5(3) . .
N4 C4 C3 110.1(3) . .
N4 C4 C13 124.5(3) . .
C3 C4 C13 125.4(3) . .
N5 C5 C6 110.8(3) . .
N5 C5 C19 125.0(3) . .
C6 C5 C19 124.3(3) . .
N6 C6 C5 110.9(3) . .
N6 C6 C25 125.0(3) . .
C5 C6 C25 124.1(3) . .
C8 C7 C12 120.0 . .
C8 C7 C3 121.6(2) . .
C12 C7 C3 118.4(2) . .
C7 C8 C9 120.0 . .
C7 C8 H8A 120.0 . .
C9 C8 H8A 120.0 . .
C10 C9 C8 120.0 . .
C10 C9 H9A 120.0 . .
C8 C9 H9A 120.0 . .
C11 C10 C9 120.0 . .
C11 C10 H10A 120.0 . .
C9 C10 H10A 120.0 . .
C12 C11 C10 120.0 . .
C12 C11 H11A 120.0 . .
C10 C11 H11A 120.0 . .
C11 C12 C7 120.0 . .
C11 C12 H12A 120.0 . .
C7 C12 H12A 120.0 . .
C14 C13 C18 120.0 . .
C14 C13 C4 120.5(2) . .
C18 C13 C4 119.5(2) . .
C13 C14 C15 120.0 . .
C13 C14 H14A 120.0 . .
C15 C14 H14A 120.0 . .
C16 C15 C14 120.0 . .
C16 C15 H15A 120.0 . .
C14 C15 H15A 120.0 . .
C15 C16 C17 120.0 . .
C15 C16 H16A 120.0 . .
C17 C16 H16A 120.0 . .
C18 C17 C16 120.0 . .
C18 C17 H17A 120.0 . .
C16 C17 H17A 120.0 . .
C17 C18 C13 120.0 . .
C17 C18 H18A 120.0 . .
C13 C18 H18A 120.0 . .
C20 C19 C24 120.0 . .
C20 C19 C5 120.2(2) . .
C24 C19 C5 119.6(2) . .
C21 C20 C19 120.0 . .
C21 C20 H20A 120.0 . .
C19 C20 H20A 120.0 . .
C22 C21 C20 120.0 . .
C22 C21 H21A 120.0 . .
C20 C21 H21A 120.0 . .
C21 C22 C23 120.0 . .
C21 C22 H22A 120.0 . .
C23 C22 H22A 120.0 . .
C22 C23 C24 120.0 . .
C22 C23 H23A 120.0 . .
C24 C23 H23A 120.0 . .
C23 C24 C19 120.0 . .
C23 C24 H24A 120.0 . .
C19 C24 H24A 120.0 . .
C26 C25 C30 120.0 . .
C26 C25 C6 119.7(2) . .
C30 C25 C6 120.0(2) . .
C27 C26 C25 120.0 . .
C27 C26 H26A 120.0 . .
C25 C26 H26A 120.0 . .
C26 C27 C28 120.0 . .
C26 C27 H27A 120.0 . .
C28 C27 H27A 120.0 . .
C29 C28 C27 120.0 . .
C29 C28 H28A 120.0 . .
C27 C28 H28A 120.0 . .
C28 C29 C30 120.0 . .
C28 C29 H29A 120.0 . .
C30 C29 H29A 120.0 . .
C29 C30 C25 120.0 . .
C29 C30 H30A 120.0 . .
C25 C30 H30A 120.0 . .
C2S C1S C6S 120.0 . .
C2S C1S H1SA 120.0 . .
C6S C1S H1SA 120.0 . .
C1S C2S C3S 120.0 . .
C1S C2S H2SA 120.0 . .
C3S C2S H2SA 120.0 . .
C4S C3S C2S 120.0 . .
C4S C3S H3SA 120.0 . .
C2S C3S H3SA 120.0 . .
C3S C4S C5S 120.0 . .
C3S C4S H4SA 120.0 . .
C5S C4S H4SA 120.0 . .
C4S C5S C6S 120.0 . .
C4S C5S H5SA 120.0 . .
C6S C5S H5SA 120.0 . .
C5S C6S C1S 120.0 . .
C5S C6S H6SA 120.0 . .
C1S C6S H6SA 120.0 . .
C8S C7S C9S 119.8(4) . 13_656
C8S C7S H7SA 120.1 . .
C9S C7S H7SA 120.1 13_656 .
C9S C8S C7S 119.7(4) . .
C9S C8S H8SA 120.2 . .
C7S C8S H8SA 120.2 . .
C8S C9S C7S 120.6(4) . 13_656
C8S C9S H9SA 119.7 . .
C7S C9S H9SA 119.7 13_656 .

loop_
_geom_bond_atom_site_label_1
_geom_bond_atom_site_label_2
_geom_bond_distance
_geom_bond_site_symmetry_2
Br1 C1 1.949(4) .
Fe1 N2 1.876(3) .
Fe1 N4 1.890(3) .
Fe1 N1 1.893(3) .
Fe1 N3 1.896(3) .
Fe1 N6 1.899(3) .
Fe1 N5 1.903(3) .
F1 B1 1.366(5) .
F2 B2 1.359(5) .
B1 O5 1.484(5) .
B1 O1 1.488(5) .
B1 O3 1.493(5) .
B2 O6 1.482(5) .
B2 O4 1.487(5) .
B2 O2 1.497(5) .
O1 N1 1.366(4) .
O2 N2 1.374(4) .
O3 N3 1.386(4) .
O4 N4 1.374(4) .
O5 N5 1.379(4) .
O6 N6 1.375(4) .
N1 C1 1.308(5) .
N2 C2 1.315(5) .
N3 C3 1.310(5) .
N4 C4 1.311(5) .
N5 C5 1.313(5) .
N6 C6 1.317(5) .
C1 C2 1.435(5) .
C2 C2 1.459(7) 6_654
C3 C4 1.470(5) .
C3 C7 1.487(4) .
C4 C13 1.470(4) .
C5 C6 1.458(5) .
C5 C19 1.478(4) .
C6 C25 1.479(4) .
C7 C8 1.3900 .
C7 C12 1.3900 .
C8 C9 1.3900 .
C8 H8A 0.9500 .
C9 C10 1.3900 .
C9 H9A 0.9500 .
C10 C11 1.3900 .
C10 H10A 0.9500 .
C11 C12 1.3900 .
C11 H11A 0.9500 .
C12 H12A 0.9500 .
C13 C14 1.3900 .
C13 C18 1.3900 .
C14 C15 1.3900 .
C14 H14A 0.9500 .
C15 C16 1.3900 .
C15 H15A 0.9500 .
C16 C17 1.3900 .
C16 H16A 0.9500 .
C17 C18 1.3900 .
C17 H17A 0.9500 .
C18 H18A 0.9500 .
C19 C20 1.3900 .
C19 C24 1.3900 .
C20 C21 1.3900 .
C20 H20A 0.9500 .
C21 C22 1.3900 .
C21 H21A 0.9500 .
C22 C23 1.3900 .
C22 H22A 0.9500 .
C23 C24 1.3900 .
C23 H23A 0.9500 .
C24 H24A 0.9500 .
C25 C26 1.3900 .
C25 C30 1.3900 .
C26 C27 1.3900 .
C26 H26A 0.9500 .
C27 C28 1.3900 .
C27 H27A 0.9500 .
C28 C29 1.3900 .
C28 H28A 0.9500 .
C29 C30 1.3900 .
C29 H29A 0.9500 .
C30 H30A 0.9500 .
C1S C2S 1.3900 .
C1S C6S 1.3900 .
C1S H1SA 0.9500 .
C2S C3S 1.3900 .
C2S H2SA 0.9500 .
C3S C4S 1.3900 .
C3S H3SA 0.9500 .
C4S C5S 1.3900 .
C4S H4SA 0.9500 .
C5S C6S 1.3900 .
C5S H5SA 0.9500 .
C6S H6SA 0.9500 .
C7S C8S 1.382(6) .
C7S C9S 1.386(7) 13_656
C7S H7SA 0.9500 .
C8S C9S 1.369(6) .
C8S H8SA 0.9500 .
C9S C7S 1.386(7) 13_656
C9S H9SA 0.9500 .

loop_
_geom_torsion_atom_site_label_1
_geom_torsion_atom_site_label_2
_geom_torsion_atom_site_label_3
_geom_torsion_atom_site_label_4
_geom_torsion
_geom_torsion_site_symmetry_1
_geom_torsion_site_symmetry_4
F1 B1 O1 N1 -171.2(3) . .
O5 B1 O1 N1 71.2(4) . .
O3 B1 O1 N1 -53.5(4) . .
F2 B2 O2 N2 -170.5(3) . .
O6 B2 O2 N2 -52.2(4) . .
O4 B2 O2 N2 71.9(4) . .
F1 B1 O3 N3 -168.8(3) . .
O5 B1 O3 N3 -50.9(4) . .
O1 B1 O3 N3 74.0(4) . .
F2 B2 O4 N4 -169.9(3) . .
O6 B2 O4 N4 71.0(4) . .
O2 B2 O4 N4 -53.1(4) . .
F1 B1 O5 N5 -169.2(3) . .
O1 B1 O5 N5 -52.2(4) . .
O3 B1 O5 N5 72.9(4) . .
F2 B2 O6 N6 -171.3(3) . .
O4 B2 O6 N6 -52.5(4) . .
O2 B2 O6 N6 71.6(4) . .
B1 O1 N1 C1 156.4(3) . .
B1 O1 N1 Fe1 -15.1(4) . .
N2 Fe1 N1 C1 -5.0(3) . .
N4 Fe1 N1 C1 -63.5(5) . .
N3 Fe1 N1 C1 -120.2(3) . .
N6 Fe1 N1 C1 76.9(3) . .
N5 Fe1 N1 C1 152.4(3) . .
N2 Fe1 N1 O1 166.5(3) . .
N4 Fe1 N1 O1 108.0(4) . .
N3 Fe1 N1 O1 51.3(3) . .
N6 Fe1 N1 O1 -111.5(3) . .
N5 Fe1 N1 O1 -36.1(3) . .
B2 O2 N2 C2 142.4(3) . .
B2 O2 N2 Fe1 -18.4(4) . .
N4 Fe1 N2 C2 167.7(3) . .
N1 Fe1 N2 C2 7.6(3) . .
N3 Fe1 N2 C2 91.4(3) . .
N6 Fe1 N2 C2 -104.8(3) . .
N5 Fe1 N2 C2 -49.4(5) . .
N4 Fe1 N2 O2 -32.2(3) . .
N1 Fe1 N2 O2 167.6(3) . .
N3 Fe1 N2 O2 -108.5(3) . .
N6 Fe1 N2 O2 55.3(3) . .
N5 Fe1 N2 O2 110.7(3) . .
B1 O3 N3 C3 144.3(3) . .
B1 O3 N3 Fe1 -20.2(4) . .
N2 Fe1 N3 C3 88.3(3) . .
N4 Fe1 N3 C3 5.9(3) . .
N1 Fe1 N3 C3 166.0(3) . .
N6 Fe1 N3 C3 -52.6(5) . .
N5 Fe1 N3 C3 -108.5(3) . .
N2 Fe1 N3 O3 -107.5(3) . .
N4 Fe1 N3 O3 170.2(3) . .
N1 Fe1 N3 O3 -29.8(3) . .
N6 Fe1 N3 O3 111.6(3) . .
N5 Fe1 N3 O3 55.7(3) . .
B2 O4 N4 C4 151.6(3) . .
B2 O4 N4 Fe1 -15.7(4) . .
N2 Fe1 N4 C4 -115.0(3) . .
N1 Fe1 N4 C4 -58.1(5) . .
N3 Fe1 N4 C4 0.5(3) . .
N6 Fe1 N4 C4 158.4(3) . .
N5 Fe1 N4 C4 82.4(3) . .
N2 Fe1 N4 O4 51.8(3) . .
N1 Fe1 N4 O4 108.8(4) . .
N3 Fe1 N4 O4 167.3(3) . .
N6 Fe1 N4 O4 -34.8(3) . .
N5 Fe1 N4 O4 -110.7(3) . .
B1 O5 N5 C5 145.8(3) . .
B1 O5 N5 Fe1 -19.1(4) . .
N2 Fe1 N5 C5 -52.9(5) . .
N4 Fe1 N5 C5 86.2(3) . .
N1 Fe1 N5 C5 -108.6(3) . .
N3 Fe1 N5 C5 162.3(3) . .
N6 Fe1 N5 C5 4.2(3) . .
N2 Fe1 N5 O5 111.5(3) . .
N4 Fe1 N5 O5 -109.4(3) . .
N1 Fe1 N5 O5 55.8(3) . .
N3 Fe1 N5 O5 -33.3(3) . .
N6 Fe1 N5 O5 168.6(3) . .
B2 O6 N6 C6 151.5(3) . .
B2 O6 N6 Fe1 -16.4(4) . .
N2 Fe1 N6 C6 157.9(3) . .
N4 Fe1 N6 C6 -113.9(3) . .
N1 Fe1 N6 C6 80.8(3) . .
N3 Fe1 N6 C6 -57.2(5) . .
N5 Fe1 N6 C6 0.5(3) . .
N2 Fe1 N6 O6 -34.5(3) . .
N4 Fe1 N6 O6 53.6(3) . .
N1 Fe1 N6 O6 -111.6(3) . .
N3 Fe1 N6 O6 110.4(4) . .
N5 Fe1 N6 O6 168.0(3) . .
O1 N1 C1 C2 -170.0(3) . .
Fe1 N1 C1 C2 2.0(4) . .
O1 N1 C1 Br1 9.3(5) . .
Fe1 N1 C1 Br1 -178.66(18) . .
O2 N2 C2 C1 -170.2(3) . .
Fe1 N2 C2 C1 -8.4(4) . .
O2 N2 C2 C2 2.8(5) . 6_654
Fe1 N2 C2 C2 164.6(3) . 6_654
N1 C1 C2 N2 3.9(5) . .
Br1 C1 C2 N2 -175.4(3) . .
N1 C1 C2 C2 -168.7(3) . 6_654
Br1 C1 C2 C2 11.9(5) . 6_654
O3 N3 C3 C4 -175.0(3) . .
Fe1 N3 C3 C4 -10.3(4) . .
O3 N3 C3 C7 0.2(5) . .
Fe1 N3 C3 C7 165.0(3) . .
O4 N4 C4 C3 -173.2(3) . .
Fe1 N4 C4 C3 -5.8(4) . .
O4 N4 C4 C13 5.4(5) . .
Fe1 N4 C4 C13 172.8(3) . .
N3 C3 C4 N4 9.8(5) . .
C7 C3 C4 N4 -165.6(3) . .
N3 C3 C4 C13 -168.8(3) . .
C7 C3 C4 C13 15.8(6) . .
O5 N5 C5 C6 -172.5(3) . .
Fe1 N5 C5 C6 -7.4(4) . .
O5 N5 C5 C19 7.3(5) . .
Fe1 N5 C5 C19 172.4(3) . .
O6 N6 C6 C5 -172.4(3) . .
Fe1 N6 C6 C5 -4.3(4) . .
O6 N6 C6 C25 7.0(5) . .
Fe1 N6 C6 C25 175.2(3) . .
N5 C5 C6 N6 7.1(5) . .
C19 C5 C6 N6 -172.7(3) . .
N5 C5 C6 C25 -172.4(3) . .
C19 C5 C6 C25 7.8(6) . .
N3 C3 C7 C8 42.0(5) . .
C4 C3 C7 C8 -143.4(3) . .
N3 C3 C7 C12 -139.1(3) . .
C4 C3 C7 C12 35.5(4) . .
C12 C7 C8 C9 0.0 . .
C3 C7 C8 C9 178.9(3) . .
C7 C8 C9 C10 0.0 . .
C8 C9 C10 C11 0.0 . .
C9 C10 C11 C12 0.0 . .
C10 C11 C12 C7 0.0 . .
C8 C7 C12 C11 0.0 . .
C3 C7 C12 C11 -178.9(3) . .
N4 C4 C13 C14 -133.9(3) . .
C3 C4 C13 C14 44.5(5) . .
N4 C4 C13 C18 48.2(5) . .
C3 C4 C13 C18 -133.4(3) . .
C18 C13 C14 C15 0.0 . .
C4 C13 C14 C15 -177.8(3) . .
C13 C14 C15 C16 0.0 . .
C14 C15 C16 C17 0.0 . .
C15 C16 C17 C18 0.0 . .
C16 C17 C18 C13 0.0 . .
C14 C13 C18 C17 0.0 . .
C4 C13 C18 C17 177.8(3) . .
N5 C5 C19 C20 49.8(4) . .
C6 C5 C19 C20 -130.5(3) . .
N5 C5 C19 C24 -135.3(3) . .
C6 C5 C19 C24 44.4(4) . .
C24 C19 C20 C21 0.0 . .
C5 C19 C20 C21 174.9(3) . .
C19 C20 C21 C22 0.0 . .
C20 C21 C22 C23 0.0 . .
C21 C22 C23 C24 0.0 . .
C22 C23 C24 C19 0.0 . .
C20 C19 C24 C23 0.0 . .
C5 C19 C24 C23 -174.9(3) . .
N6 C6 C25 C26 50.9(4) . .
C5 C6 C25 C26 -129.7(3) . .
N6 C6 C25 C30 -135.2(3) . .
C5 C6 C25 C30 44.2(4) . .
C30 C25 C26 C27 0.0 . .
C6 C25 C26 C27 174.0(3) . .
C25 C26 C27 C28 0.0 . .
C26 C27 C28 C29 0.0 . .
C27 C28 C29 C30 0.0 . .
C28 C29 C30 C25 0.0 . .
C26 C25 C30 C29 0.0 . .
C6 C25 C30 C29 -174.0(3) . .
C6S C1S C2S C3S 0.0 . .
C1S C2S C3S C4S 0.0 . .
C2S C3S C4S C5S 0.0 . .
C3S C4S C5S C6S 0.0 . .
C4S C5S C6S C1S 0.0 . .
C2S C1S C6S C5S 0.0 . .
C9S C7S C8S C9S 0.6(7) 13_656 .
C7S C8S C9S C7S -0.6(8) . 13_656
